data_2237291
loop_
_publ_author_name
'\"Ozel G\"uven, \"Ozden'
'T\"urk, G\"okhan'
'Adler, Philip D. F.'
'Coles, Simon J.'
'H\"okelek, Tuncer'

_publ_section_title
;
 2-(2<i>H</i>-Indazol-2-yl)-1-phenylethanone
;
_journal_coeditor_code CV5372
_journal_issue 2
_journal_name_full 'Acta Crystallographica Section E'
_journal_page_first o184
_journal_paper_doi 10.1107/S1600536812051811
_journal_volume 69
_journal_year 2013
_chemical_formula_iupac 'C15 H12 N2 O'
_chemical_formula_moiety 'C15 H12 N2 O'
_chemical_formula_sum 'C15 H12 N2 O'
_chemical_formula_weight 236.27
_chemical_name_systematic
;
2-(2<i>H</i>-Indazol-2-yl)-1-phenylethanone
;
_space_group_IT_number 14
_symmetry_cell_setting monoclinic
_symmetry_space_group_name_Hall '-P 2yn'
_symmetry_space_group_name_H-M 'P 1 21/n 1'
_atom_sites_solution_hydrogens geom
_atom_sites_solution_primary direct
_atom_sites_solution_secondary difmap
_audit_creation_method SHELXL-97
_cell_angle_alpha 90.00
_cell_angle_beta 99.247(4)
_cell_angle_gamma 90.00
_cell_formula_units_Z 8
_cell_length_a 9.4408(3)
_cell_length_b 17.9636(5)
_cell_length_c 13.9415(4)
_cell_measurement_reflns_used 15539
_cell_measurement_temperature 100
_cell_measurement_theta_max 27.5
_cell_measurement_theta_min 3.1
_cell_volume 2333.62(12)
_computing_cell_refinement '<i>CrystalClear-SM Expert</i> (Rigaku, 2011)'
_computing_data_collection '<i>CrystalClear-SM Expert</i> (Rigaku, 2011)'
_computing_data_reduction '<i>CrystalClear-SM Expert</i> (Rigaku, 2011)'
_computing_molecular_graphics 'ORTEP-3 for Windows (Farrugia, 2012)'
_computing_publication_material 'WinGX publication routines (Farrugia, 2012) and PLATON (Spek, 2009)'
_computing_structure_refinement 'SHELXL97 (Sheldrick, 2008)'
_computing_structure_solution 'SHELXS97 (Sheldrick, 2008)'
_diffrn_ambient_temperature 100(2)
_diffrn_measured_fraction_theta_full 0.999
_diffrn_measured_fraction_theta_max 0.999
_diffrn_measurement_device_type 'Rigaku Saturn724+'
_diffrn_measurement_method 'profile data from \w-scans'
_diffrn_radiation_monochromator graphite
_diffrn_radiation_source 'fine-focus sealed tube'
_diffrn_radiation_type MoK\a
_diffrn_radiation_wavelength 0.71073
_diffrn_reflns_av_R_equivalents 0.0839
_diffrn_reflns_av_sigmaI/netI 0.0830
_diffrn_reflns_limit_h_max 12
_diffrn_reflns_limit_h_min -12
_diffrn_reflns_limit_k_max 23
_diffrn_reflns_limit_k_min -21
_diffrn_reflns_limit_l_max 18
_diffrn_reflns_limit_l_min -18
_diffrn_reflns_number 23377
_diffrn_reflns_theta_full 27.48
_diffrn_reflns_theta_max 27.48
_diffrn_reflns_theta_min 3.05
_diffrn_standards_decay_% 1
_diffrn_standards_interval_time 2
_diffrn_standards_number 3
_exptl_absorpt_coefficient_mu 0.086
_exptl_absorpt_correction_type none
_exptl_crystal_colour colorless
_exptl_crystal_density_diffrn 1.345
_exptl_crystal_density_method 'not measured'
_exptl_crystal_description prism
_exptl_crystal_F_000 992
_exptl_crystal_size_max 0.20
_exptl_crystal_size_mid 0.20
_exptl_crystal_size_min 0.20
_refine_diff_density_max 0.303
_refine_diff_density_min -0.239
_refine_ls_extinction_method none
_refine_ls_goodness_of_fit_ref 1.018
_refine_ls_hydrogen_treatment constr
_refine_ls_matrix_type full
_refine_ls_number_parameters 325
_refine_ls_number_reflns 5349
_refine_ls_number_restraints 0
_refine_ls_restrained_S_all 1.018
_refine_ls_R_factor_all 0.1072
_refine_ls_R_factor_gt 0.0565
_refine_ls_shift/su_max 0.000
_refine_ls_shift/su_mean 0.000
_refine_ls_structure_factor_coef Fsqd
_refine_ls_weighting_details 'calc w=1/[\s^2^(Fo^2^)+(0.0558P)^2^] where P=(Fo^2^+2Fc^2^)/3'
_refine_ls_weighting_scheme calc
_refine_ls_wR_factor_gt 0.1126
_refine_ls_wR_factor_ref 0.1286
_reflns_number_gt 3346
_reflns_number_total 5349
_reflns_threshold_expression I>2\s(I)
_cod_data_source_file cv5372.cif
_cod_data_source_block I
_cod_original_sg_symbol_H-M 'P 21/n'
_cod_database_code 2237291
_cod_database_fobs_code 2237291

loop_
_symmetry_equiv_pos_as_xyz
'x, y, z'
'-x+1/2, y+1/2, -z+1/2'
'-x, -y, -z'
'x-1/2, -y-1/2, z-1/2'

loop_
_atom_site_type_symbol
_atom_site_label
_atom_site_fract_x
_atom_site_fract_y
_atom_site_fract_z
_atom_site_U_iso_or_equiv
_atom_site_adp_type
_atom_site_calc_flag
_atom_site_refinement_flags
_atom_site_occupancy
_atom_site_symmetry_multiplicity
O O1A 0.14439(19) 0.58400(8) 0.50109(10) 0.0407(5) Uani d . 1 1
N N1A 0.26416(18) 0.46418(9) 0.42124(11) 0.0201(4) Uani d . 1 1
N N2A 0.36687(18) 0.49886(9) 0.37948(11) 0.0215(4) Uani d . 1 1
C C1A 0.2002(2) 0.53784(11) 0.55820(14) 0.0229(5) Uani d . 1 1
C C2A 0.2122(2) 0.54710(10) 0.66507(13) 0.0184(4) Uani d . 1 1
C C3A 0.2094(2) 0.48688(11) 0.72716(14) 0.0229(5) Uani d . 1 1
H H3A 0.1993 0.4389 0.7020 0.028 Uiso calc R 1 1
C C4A 0.2214(2) 0.49816(11) 0.82645(14) 0.0255(5) Uani d . 1 1
H H4A 0.2173 0.4579 0.8678 0.031 Uiso calc R 1 1
C C5A 0.2394(2) 0.56951(11) 0.86395(14) 0.0240(5) Uani d . 1 1
H H5A 0.2482 0.5770 0.9306 0.029 Uiso calc R 1 1
C C6A 0.2443(2) 0.62952(11) 0.80282(14) 0.0239(5) Uani d . 1 1
H H6A 0.2583 0.6773 0.8283 0.029 Uiso calc R 1 1
C C7A 0.2285(2) 0.61847(11) 0.70379(14) 0.0225(5) Uani d . 1 1
H H7A 0.2286 0.6591 0.6625 0.027 Uiso calc R 1 1
C C8A 0.2702(2) 0.46866(11) 0.52526(13) 0.0236(5) Uani d . 1 1
H H81 0.3699 0.4676 0.5561 0.028 Uiso calc R 1 1
H H82 0.2234 0.4252 0.5470 0.028 Uiso calc R 1 1
C C9A 0.1661(2) 0.42712(11) 0.35829(13) 0.0221(5) Uani d . 1 1
H H9A 0.0880 0.4003 0.3729 0.026 Uiso calc R 1 1
C C10A 0.2049(2) 0.43697(10) 0.26711(13) 0.0196(4) Uani d . 1 1
C C11A 0.1489(2) 0.41293(11) 0.17170(14) 0.0236(5) Uani d . 1 1
H H11A 0.0663 0.3840 0.1595 0.028 Uiso calc R 1 1
C C12A 0.2199(2) 0.43368(11) 0.09856(14) 0.0255(5) Uani d . 1 1
H H12A 0.1849 0.4187 0.0354 0.031 Uiso calc R 1 1
C C13A 0.3461(2) 0.47761(11) 0.11623(14) 0.0263(5) Uani d . 1 1
H H13A 0.3922 0.4900 0.0643 0.032 Uiso calc R 1 1
C C14A 0.4020(2) 0.50222(11) 0.20685(14) 0.0246(5) Uani d . 1 1
H H14A 0.4844 0.5314 0.2175 0.030 Uiso calc R 1 1
C C15A 0.3296(2) 0.48162(10) 0.28413(13) 0.0191(4) Uani d . 1 1
O O1B 0.19943(15) 0.80396(7) -0.10890(9) 0.0229(3) Uani d . 1 1
N N1B -0.01229(18) 0.77510(9) -0.00267(11) 0.0195(4) Uani d . 1 1
N N2B 0.00706(18) 0.70086(9) 0.01224(11) 0.0202(4) Uani d . 1 1
C C1B 0.0784(2) 0.80142(10) -0.15520(13) 0.0187(4) Uani d . 1 1
C C2B 0.0524(2) 0.80064(10) -0.26292(13) 0.0177(4) Uani d . 1 1
C C3B -0.0848(2) 0.79327(12) -0.31651(14) 0.0251(5) Uani d . 1 1
H H3B -0.1635 0.7880 -0.2846 0.030 Uiso calc R 1 1
C C4B -0.1043(2) 0.79378(13) -0.41696(14) 0.0312(5) Uani d . 1 1
H H4B -0.1960 0.7887 -0.4525 0.037 Uiso calc R 1 1
C C5B 0.0122(2) 0.80181(12) -0.46459(14) 0.0267(5) Uani d . 1 1
H H5B -0.0016 0.8031 -0.5321 0.032 Uiso calc R 1 1
C C6B 0.1488(2) 0.80796(11) -0.41253(13) 0.0220(5) Uani d . 1 1
H H6B 0.2271 0.8123 -0.4450 0.026 Uiso calc R 1 1
C C7B 0.1694(2) 0.80764(10) -0.31214(13) 0.0193(4) Uani d . 1 1
H H7B 0.2616 0.8121 -0.2772 0.023 Uiso calc R 1 1
C C8B -0.0503(2) 0.80013(12) -0.10227(13) 0.0220(5) Uani d . 1 1
H H83 -0.0910 0.8497 -0.1028 0.026 Uiso calc R 1 1
H H84 -0.1230 0.7673 -0.1364 0.026 Uiso calc R 1 1
C C9B 0.0048(2) 0.81611(11) 0.07851(13) 0.0200(5) Uani d . 1 1
H H9B -0.0025 0.8676 0.0826 0.024 Uiso calc R 1 1
C C10B 0.0357(2) 0.76636(11) 0.15582(13) 0.0173(4) Uani d . 1 1
C C11B 0.0610(2) 0.77194(11) 0.25834(13) 0.0209(5) Uani d . 1 1
H H11B 0.0627 0.8179 0.2891 0.025 Uiso calc R 1 1
C C12B 0.0828(2) 0.70741(11) 0.31061(13) 0.0215(5) Uani d . 1 1
H H12B 0.0969 0.7098 0.3781 0.026 Uiso calc R 1 1
C C13B 0.0847(2) 0.63700(11) 0.26516(14) 0.0218(5) Uani d . 1 1
H H13B 0.1013 0.5946 0.3035 0.026 Uiso calc R 1 1
C C14B 0.0627(2) 0.62993(11) 0.16617(14) 0.0214(5) Uani d . 1 1
H H14B 0.0651 0.5836 0.1367 0.026 Uiso calc R 1 1
C C15B 0.0363(2) 0.69534(11) 0.11057(13) 0.0179(4) Uani d . 1 1

loop_
_atom_site_aniso_label
_atom_site_aniso_U_11
_atom_site_aniso_U_22
_atom_site_aniso_U_33
_atom_site_aniso_U_12
_atom_site_aniso_U_13
_atom_site_aniso_U_23
O1A 0.0671(13) 0.0324(9) 0.0216(8) 0.0229(9) 0.0043(8) 0.0037(7)
N1A 0.0220(10) 0.0202(9) 0.0183(8) 0.0025(8) 0.0036(7) -0.0013(7)
N2A 0.0221(10) 0.0222(9) 0.0195(9) -0.0008(8) 0.0015(7) -0.0010(7)
C1A 0.0273(12) 0.0217(11) 0.0200(10) 0.0018(9) 0.0043(9) 0.0035(9)
C2A 0.0168(11) 0.0197(11) 0.0188(10) 0.0016(8) 0.0034(8) 0.0002(8)
C3A 0.0257(12) 0.0185(11) 0.0250(11) -0.0011(9) 0.0052(9) -0.0012(9)
C4A 0.0324(13) 0.0230(11) 0.0221(10) 0.0034(10) 0.0071(9) 0.0051(9)
C5A 0.0244(12) 0.0292(12) 0.0189(10) 0.0055(10) 0.0050(9) 0.0000(9)
C6A 0.0233(12) 0.0211(11) 0.0276(11) 0.0016(9) 0.0051(9) -0.0043(9)
C7A 0.0260(12) 0.0182(11) 0.0241(11) 0.0026(9) 0.0069(9) 0.0032(8)
C8A 0.0270(12) 0.0250(11) 0.0177(10) 0.0042(10) 0.0001(9) 0.0014(9)
C9A 0.0202(11) 0.0205(11) 0.0257(11) -0.0006(9) 0.0046(9) -0.0025(9)
C10A 0.0192(11) 0.0169(10) 0.0223(10) 0.0031(9) 0.0021(8) -0.0028(8)
C11A 0.0218(12) 0.0208(11) 0.0265(11) 0.0000(9) -0.0009(9) -0.0041(9)
C12A 0.0306(13) 0.0267(12) 0.0176(10) 0.0044(10) -0.0012(9) -0.0048(9)
C13A 0.0301(13) 0.0281(12) 0.0218(11) 0.0043(10) 0.0072(9) 0.0019(9)
C14A 0.0230(12) 0.0230(11) 0.0268(11) -0.0020(9) 0.0009(9) 0.0017(9)
C15A 0.0213(11) 0.0176(10) 0.0174(10) 0.0037(8) 0.0002(8) -0.0010(8)
O1B 0.0217(8) 0.0265(8) 0.0193(7) -0.0010(6) 0.0002(6) -0.0010(6)
N1B 0.0206(10) 0.0218(9) 0.0162(8) 0.0006(7) 0.0030(7) -0.0001(7)
N2B 0.0209(10) 0.0200(9) 0.0189(8) 0.0002(7) 0.0003(7) -0.0013(7)
C1B 0.0231(12) 0.0121(10) 0.0198(10) 0.0015(9) -0.0002(9) -0.0011(8)
C2B 0.0197(11) 0.0151(10) 0.0187(9) 0.0038(8) 0.0041(8) 0.0001(8)
C3B 0.0205(12) 0.0347(13) 0.0211(10) 0.0012(10) 0.0063(9) -0.0017(9)
C4B 0.0217(13) 0.0483(15) 0.0224(11) 0.0012(11) -0.0005(9) -0.0044(10)
C5B 0.0301(13) 0.0343(13) 0.0156(10) 0.0081(10) 0.0032(9) 0.0019(9)
C6B 0.0269(13) 0.0205(11) 0.0210(10) 0.0015(9) 0.0108(9) 0.0035(8)
C7B 0.0174(11) 0.0150(10) 0.0243(10) 0.0007(8) -0.0006(9) 0.0002(8)
C8B 0.0181(11) 0.0291(12) 0.0173(10) 0.0027(9) -0.0010(8) 0.0005(9)
C9B 0.0219(12) 0.0194(11) 0.0191(10) -0.0005(9) 0.0048(9) -0.0021(8)
C10B 0.0130(10) 0.0217(11) 0.0170(10) -0.0015(8) 0.0023(8) 0.0005(8)
C11B 0.0187(11) 0.0249(11) 0.0197(10) -0.0001(9) 0.0046(9) -0.0030(9)
C12B 0.0166(11) 0.0319(12) 0.0158(9) -0.0009(9) 0.0022(8) -0.0009(9)
C13B 0.0215(11) 0.0219(11) 0.0216(10) 0.0013(9) 0.0016(9) 0.0032(8)
C14B 0.0215(12) 0.0187(11) 0.0243(11) -0.0001(9) 0.0047(9) -0.0022(9)
C15B 0.0133(10) 0.0243(11) 0.0160(9) -0.0019(9) 0.0023(8) 0.0000(8)

loop_
_atom_type_symbol
_atom_type_description
_atom_type_scat_dispersion_real
_atom_type_scat_dispersion_imag
_atom_type_scat_source
C C 0.0030 0.0020 'International Tables Vol C Tables 4.2.6.8 and 6.1.1.4'
H H 0.0000 0.0000 'International Tables Vol C Tables 4.2.6.8 and 6.1.1.4'
N N 0.0060 0.0030 'International Tables Vol C Tables 4.2.6.8 and 6.1.1.4'
O O 0.0110 0.0060 'International Tables Vol C Tables 4.2.6.8 and 6.1.1.4'

loop_
_geom_angle_atom_site_label_1
_geom_angle_atom_site_label_2
_geom_angle_atom_site_label_3
_geom_angle
N2A N1A C8A 119.24(16)
C9A N1A N2A 114.25(15)
C9A N1A C8A 126.50(17)
C15A N2A N1A 102.99(15)
O1A C1A C2A 122.58(18)
O1A C1A C8A 121.89(17)
C2A C1A C8A 115.43(16)
C3A C2A C1A 122.15(17)
C3A C2A C7A 119.24(17)
C7A C2A C1A 118.61(17)
C2A C3A H3A 119.9
C4A C3A C2A 120.15(19)
C4A C3A H3A 119.9
C3A C4A H4A 120.1
C5A C4A C3A 119.87(19)
C5A C4A H4A 120.1
C4A C5A H5A 119.9
C6A C5A C4A 120.30(18)
C6A C5A H5A 119.9
C5A C6A H6A 120.1
C7A C6A C5A 119.80(19)
C7A C6A H6A 120.1
C2A C7A H7A 119.7
C6A C7A C2A 120.60(18)
C6A C7A H7A 119.7
N1A C8A C1A 113.68(16)
N1A C8A H81 108.8
N1A C8A H82 108.8
C1A C8A H81 108.8
C1A C8A H82 108.8
H81 C8A H82 107.7
N1A C9A C10A 106.21(18)
N1A C9A H9A 126.9
C10A C9A H9A 126.9
C9A C10A C11A 134.95(19)
C9A C10A C15A 104.68(17)
C15A C10A C11A 120.37(18)
C12A C11A C10A 117.76(19)
C12A C11A H11A 121.1
C10A C11A H11A 121.1
C11A C12A C13A 121.64(18)
C11A C12A H12A 119.2
C13A C12A H12A 119.2
C12A C13A H13A 118.9
C14A C13A C12A 122.1(2)
C14A C13A H13A 118.9
C13A C14A C15A 117.3(2)
C13A C14A H14A 121.3
C15A C14A H14A 121.3
N2A C15A C10A 111.87(17)
N2A C15A C14A 127.32(19)
C10A C15A C14A 120.80(17)
N2B N1B C8B 117.27(15)
C9B N1B N2B 114.60(15)
C9B N1B C8B 128.12(17)
N1B N2B C15B 103.12(15)
O1B C1B C2B 121.69(18)
O1B C1B C8B 119.85(16)
C2B C1B C8B 118.45(17)
C3B C2B C1B 122.16(18)
C3B C2B C7B 119.05(17)
C7B C2B C1B 118.79(18)
C2B C3B H3B 119.9
C4B C3B C2B 120.2(2)
C4B C3B H3B 119.9
C3B C4B H4B 119.9
C5B C4B C3B 120.1(2)
C5B C4B H4B 119.9
C4B C5B H5B 119.8
C6B C5B C4B 120.34(18)
C6B C5B H5B 119.8
C5B C6B C7B 119.99(19)
C5B C6B H6B 120.0
C7B C6B H6B 120.0
C2B C7B H7B 119.8
C6B C7B C2B 120.31(19)
C6B C7B H7B 119.8
N1B C8B C1B 112.07(16)
N1B C8B H83 109.2
N1B C8B H84 109.2
C1B C8B H83 109.2
C1B C8B H84 109.2
H83 C8B H84 107.9
N1B C9B C10B 106.42(17)
N1B C9B H9B 126.8
C10B C9B H9B 126.8
C9B C10B C11B 135.73(18)
C9B C10B C15B 104.30(16)
C11B C10B C15B 119.96(17)
C10B C11B H11B 121.1
C12B C11B C10B 117.71(18)
C12B C11B H11B 121.1
C11B C12B C13B 122.04(17)
C11B C12B H12B 119.0
C13B C12B H12B 119.0
C12B C13B H13B 119.2
C14B C13B C12B 121.56(18)
C14B C13B H13B 119.2
C13B C14B C15B 117.57(18)
C13B C14B H14B 121.2
C15B C14B H14B 121.2
N2B C15B C10B 111.55(17)
N2B C15B C14B 127.32(18)
C14B C15B C10B 121.12(16)

loop_
_geom_bond_atom_site_label_1
_geom_bond_atom_site_label_2
_geom_bond_distance
O1A C1A 1.210(2)
N1A C8A 1.444(2)
N1A C9A 1.345(2)
N2A N1A 1.360(2)
N2A C15A 1.355(2)
C1A C2A 1.485(3)
C1A C8A 1.513(3)
C2A C3A 1.388(3)
C2A C7A 1.390(3)
C3A C4A 1.385(3)
C3A H3A 0.9300
C4A H4A 0.9300
C5A C4A 1.384(3)
C5A C6A 1.380(3)
C5A H5A 0.9300
C6A H6A 0.9300
C7A C6A 1.379(3)
C7A H7A 0.9300
C8A H81 0.9700
C8A H82 0.9700
C9A C10A 1.389(3)
C9A H9A 0.9300
C10A C11A 1.417(3)
C11A H11A 0.9300
C12A C11A 1.360(3)
C12A H12A 0.9300
C13A C12A 1.417(3)
C13A C14A 1.362(3)
C13A H13A 0.9300
C14A H14A 0.9300
C15A C10A 1.413(3)
C15A C14A 1.415(3)
O1B C1B 1.219(2)
N1B C8B 1.449(2)
N1B C9B 1.338(2)
N2B N1B 1.357(2)
N2B C15B 1.358(2)
C1B C8B 1.520(3)
C2B C1B 1.482(3)
C2B C3B 1.394(3)
C2B C7B 1.396(3)
C3B C4B 1.383(3)
C3B H3B 0.9300
C4B H4B 0.9300
C5B C4B 1.380(3)
C5B H5B 0.9300
C6B C5B 1.379(3)
C6B C7B 1.382(2)
C6B H6B 0.9300
C7B H7B 0.9300
C8B H83 0.9700
C8B H84 0.9700
C9B C10B 1.395(3)
C9B H9B 0.9300
C10B C11B 1.414(2)
C11B C12B 1.367(3)
C11B H11B 0.9300
C12B H12B 0.9300
C13B C12B 1.416(3)
C13B C14B 1.368(3)
C13B H13B 0.9300
C14B H14B 0.9300
C15B C10B 1.424(3)
C15B C14B 1.408(3)

loop_
_geom_hbond_atom_site_label_D
_geom_hbond_atom_site_label_H
_geom_hbond_atom_site_label_A
_geom_hbond_site_symmetry_A
_geom_hbond_distance_DH
_geom_hbond_distance_HA
_geom_hbond_distance_DA
_geom_hbond_angle_DHA
_geom_hbond_publ_flag
C6A H6A O1B 1_556 0.93 2.53 3.418(2) 159 yes
C8A H81 N2A 3_666 0.97 2.57 3.519(3) 164 yes
C8A H82 O1B 2_545 0.97 2.41 3.176(2) 135 yes
C9B H9B Cg1 2_555 0.93 2.86 3.460(2) 123 yes
C3B H3B Cg2 4_555 0.93 2.60 3.433(2) 149 yes

loop_
_geom_torsion_atom_site_label_1
_geom_torsion_atom_site_label_2
_geom_torsion_atom_site_label_3
_geom_torsion_atom_site_label_4
_geom_torsion
N2A N1A C8A C1A 85.3(2)
C9A N1A C8A C1A -96.0(2)
N2A N1A C9A C10A 0.2(2)
C8A N1A C9A C10A -178.57(17)
C15A N2A N1A C8A 178.61(16)
C15A N2A N1A C9A -0.3(2)
N1A N2A C15A C10A 0.2(2)
N1A N2A C15A C14A -178.65(19)
O1A C1A C2A C3A 148.4(2)
O1A C1A C2A C7A -32.3(3)
C8A C1A C2A C3A -35.1(3)
C8A C1A C2A C7A 144.24(19)
O1A C1A C8A N1A 0.4(3)
C2A C1A C8A N1A -176.21(17)
C1A C2A C3A C4A 179.82(19)
C7A C2A C3A C4A 0.5(3)
C1A C2A C7A C6A -178.09(19)
C3A C2A C7A C6A 1.2(3)
C2A C3A C4A C5A -1.4(3)
C6A C5A C4A C3A 0.5(3)
C4A C5A C6A C7A 1.2(3)
C2A C7A C6A C5A -2.1(3)
N1A C9A C10A C11A 179.7(2)
N1A C9A C10A C15A -0.1(2)
C9A C10A C11A C12A -179.0(2)
C15A C10A C11A C12A 0.6(3)
C13A C12A C11A C10A 0.2(3)
C14A C13A C12A C11A -0.9(3)
C12A C13A C14A C15A 0.6(3)
N2A C15A C10A C9A -0.1(2)
N2A C15A C10A C11A -179.87(17)
C14A C15A C10A C9A 178.84(18)
C14A C15A C10A C11A -0.9(3)
N2A C15A C14A C13A 179.07(19)
C10A C15A C14A C13A 0.3(3)
N2B N1B C8B C1B -77.3(2)
C9B N1B C8B C1B 103.7(2)
N2B N1B C9B C10B -1.2(2)
C8B N1B C9B C10B 177.81(18)
C15B N2B N1B C8B -178.14(16)
C15B N2B N1B C9B 1.0(2)
N1B N2B C15B C10B -0.4(2)
N1B N2B C15B C14B 178.66(19)
O1B C1B C8B N1B -21.2(3)
C2B C1B C8B N1B 159.71(16)
C3B C2B C1B O1B 176.09(18)
C3B C2B C1B C8B -4.8(3)
C7B C2B C1B O1B -4.0(3)
C7B C2B C1B C8B 175.09(17)
C1B C2B C3B C4B 179.16(19)
C7B C2B C3B C4B -0.7(3)
C1B C2B C7B C6B -179.28(17)
C3B C2B C7B C6B 0.6(3)
C2B C3B C4B C5B -0.2(3)
C6B C5B C4B C3B 1.2(3)
C7B C6B C5B C4B -1.3(3)
C5B C6B C7B C2B 0.4(3)
N1B C9B C10B C11B -177.8(2)
N1B C9B C10B C15B 0.8(2)
C9B C10B C11B C12B 177.4(2)
C15B C10B C11B C12B -1.1(3)
C10B C11B C12B C13B 1.8(3)
C14B C13B C12B C11B -0.9(3)
C12B C13B C14B C15B -0.7(3)
N2B C15B C10B C9B -0.3(2)
N2B C15B C10B C11B 178.66(17)
C14B C15B C10B C9B -179.40(18)
C14B C15B C10B C11B -0.5(3)
N2B C15B C14B C13B -177.60(19)
C10B C15B C14B C13B 1.4(3)

loop_
_cod_related_entry_id
_cod_related_entry_database
_cod_related_entry_code
1 ChemSpider 30658300
